data_4341334
loop_
_publ_author_name
'Overgaard, Jacob'
'Walsh, James P. S.'
'Hathwar, Venkatesha R.'
'J\/orgensen, Mads R V'
'Hoffman, Christina'
'Platts, Jamie A.'
'Piltz, Ross'
'Winpenny, Richard E. P.'

_publ_section_title
;
 Relationships between Electron Density and Magnetic Properties in
 Water-Bridged Dimetal Complexes.
;
_journal_issue 21
_journal_name_full 'Inorganic chemistry'
_journal_page_first 11531
_journal_page_last 11539
_journal_paper_doi 10.1021/ic501411w
_journal_volume 53
_journal_year 2014
_chemical_formula_sum 'C80 H136 N4 Ni4 O28'
_chemical_formula_weight 1836.74
_chemical_name_systematic
; 
 ? 
;
_space_group_IT_number 15
_symmetry_space_group_name_Hall '-C 2yc'
_symmetry_space_group_name_H-M 'C 1 2/c 1'
_atom_sites_solution_hydrogens geom
_atom_sites_solution_primary direct
_atom_sites_solution_secondary difmap
_audit_creation_method SHELXL-97
_cell_angle_alpha 90.00
_cell_angle_beta 96.35
_cell_angle_gamma 90.00
_cell_formula_units_Z 2
_cell_length_a 24.465
_cell_length_b 19.460
_cell_length_c 9.754
_cell_measurement_temperature 100(2)
_cell_volume 4615.281
_computing_structure_refinement 'SHELXL-97 (Sheldrick, 1997)'
_computing_structure_solution 'SHELXS-97 (Sheldrick, 1990)'
_diffrn_ambient_temperature 100(2)
_diffrn_measured_fraction_theta_full 0.413
_diffrn_measured_fraction_theta_max 0.413
_diffrn_radiation_monochromator graphite
_diffrn_radiation_source 'fine-focus sealed tube'
_diffrn_radiation_wavelength 0.70000
_diffrn_reflns_av_R_equivalents 0.0723
_diffrn_reflns_av_sigmaI/netI 0.1005
_diffrn_reflns_limit_h_max 48
_diffrn_reflns_limit_h_min -46
_diffrn_reflns_limit_k_max 36
_diffrn_reflns_limit_k_min -38
_diffrn_reflns_limit_l_max 19
_diffrn_reflns_limit_l_min -19
_diffrn_reflns_number 17113
_diffrn_reflns_theta_full 44.44
_diffrn_reflns_theta_max 44.44
_diffrn_reflns_theta_min 3.20
_exptl_absorpt_coefficient_mu 0.202
_exptl_crystal_density_diffrn 1.322
_exptl_crystal_density_method 'not measured'
_exptl_crystal_F_000 529
_refine_diff_density_max 1.071
_refine_diff_density_min -1.053
_refine_diff_density_rms 0.218
_refine_ls_extinction_method none
_refine_ls_goodness_of_fit_ref 1.155
_refine_ls_hydrogen_treatment mixed
_refine_ls_matrix_type full
_refine_ls_number_parameters 595
_refine_ls_number_reflns 8002
_refine_ls_number_restraints 19
_refine_ls_restrained_S_all 1.153
_refine_ls_R_factor_all 0.0813
_refine_ls_R_factor_gt 0.0812
_refine_ls_shift/su_max 0.003
_refine_ls_shift/su_mean 0.000
_refine_ls_structure_factor_coef Fsqd
_refine_ls_weighting_details 'calc w=1/[\s^2^(Fo^2^)+(0.0394P)^2^+17.2418P] where P=(Fo^2^+2Fc^2^)/3'
_refine_ls_weighting_scheme calc
_refine_ls_wR_factor_gt 0.1203
_refine_ls_wR_factor_ref 0.1204
_reflns_number_gt 7991
_reflns_number_total 8002
_reflns_threshold_expression >2sigma(I)
_cod_data_source_file ic501411w_si_004.cif
_cod_data_source_block Ni_N
_cod_depositor_comments 'Adding full bibliography for 4341331--4341334.cif.'
_cod_original_cell_volume 4615.5
_cod_database_code 4341334

loop_
_symmetry_equiv_pos_as_xyz
'x, y, z'
'-x, y, -z+1/2'
'x+1/2, y+1/2, z'
'-x+1/2, y+1/2, -z+1/2'
'-x, -y, -z'
'x, -y, z-1/2'
'-x+1/2, -y+1/2, -z'
'x+1/2, -y+1/2, z-1/2'

loop_
_atom_site_label
_atom_site_type_symbol
_atom_site_fract_x
_atom_site_fract_y
_atom_site_fract_z
_atom_site_U_iso_or_equiv
_atom_site_adp_type
_atom_site_occupancy
_atom_site_symmetry_multiplicity
_atom_site_calc_flag
_atom_site_refinement_flags
_atom_site_disorder_assembly
_atom_site_disorder_group
C1 C 0.33801(5) 0.81240(6) 0.88636(13) 0.0188(2) Uani 1 1 d . . .
C2 C 0.30605(5) 0.87192(7) 0.93951(14) 0.0219(2) Uani 1 1 d . . .
C3 C 0.33098(7) 0.89085(9) 1.08456(17) 0.0330(3) Uani 1 1 d . . .
H3A H 0.3266(2) 0.8494(3) 1.1561(4) 0.0589(11) Uani 1 1 d . . .
H3B H 0.30992(19) 0.9352(2) 1.1211(5) 0.0592(11) Uani 1 1 d . . .
H3C H 0.37438(17) 0.9026(3) 1.0880(5) 0.0590(11) Uani 1 1 d . . .
C4 C 0.31221(8) 0.93229(8) 0.84099(19) 0.0354(3) Uani 1 1 d . . .
H4A H 0.3549(2) 0.9459(2) 0.8406(6) 0.0640(12) Uani 1 1 d . . .
H4B H 0.2906(2) 0.9768(2) 0.8745(5) 0.0648(12) Uani 1 1 d . . .
H4C H 0.2954(2) 0.9198(2) 0.7368(5) 0.0646(12) Uani 1 1 d . . .
C5 C 0.24513(6) 0.85369(9) 0.93799(18) 0.0320(3) Uani 1 1 d . . .
H5A H 0.22651(17) 0.8405(3) 0.8357(5) 0.0622(12) Uani 1 1 d . . .
H5B H 0.22326(16) 0.8974(2) 0.9748(5) 0.0553(10) Uani 1 1 d . . .
H5C H 0.23957(17) 0.8107(2) 1.0058(5) 0.0586(10) Uani 1 1 d . . .
C6 C 0.37793(4) 0.63686(6) 0.64516(12) 0.01601(18) Uani 1 1 d . . .
C7 C 0.32065(5) 0.61708(6) 0.57586(13) 0.0191(2) Uani 1 1 d . . .
C8 C 0.28152(6) 0.60752(10) 0.68532(18) 0.0332(3) Uani 1 1 d . . .
H8A H 0.24116(15) 0.5921(3) 0.6365(5) 0.0562(10) Uani 1 1 d . . .
H8B H 0.27645(18) 0.6543(3) 0.7434(5) 0.0640(13) Uani 1 1 d . . .
H8C H 0.2955(2) 0.5678(3) 0.7595(5) 0.0691(13) Uani 1 1 d . . .
C9 C 0.30048(7) 0.67641(8) 0.48001(17) 0.0308(3) Uani 1 1 d . . .
H9A H 0.3276(2) 0.6834(3) 0.3992(5) 0.0626(11) Uani 1 1 d . . .
H9B H 0.2989(2) 0.72440(19) 0.5350(5) 0.0578(11) Uani 1 1 d . . .
H9C H 0.25903(16) 0.6657(2) 0.4304(5) 0.0563(10) Uani 1 1 d . . .
C10 C 0.32221(6) 0.55137(8) 0.49145(19) 0.0323(3) Uani 1 1 d . . .
H10A H 0.3362(2) 0.50822(19) 0.5562(6) 0.0662(13) Uani 1 1 d . . .
H10B H 0.34887(18) 0.5558(3) 0.4124(5) 0.0686(14) Uani 1 1 d . . .
H10C H 0.28122(14) 0.5396(2) 0.4421(5) 0.0506(9) Uani 1 1 d . . .
C11 C 0.54322(4) 0.82074(6) 0.91307(12) 0.01500(17) Uani 1 1 d . . .
C12 C 0.56894(5) 0.88179(6) 0.99645(12) 0.01682(19) Uani 1 1 d . . .
C13 C 0.55757(7) 0.94612(7) 0.90666(16) 0.0274(3) Uani 1 1 d . . .
H13A H 0.51367(17) 0.9549(2) 0.8844(5) 0.0521(9) Uani 1 1 d . . .
H13B H 0.57519(19) 0.9412(2) 0.8101(4) 0.0520(9) Uani 1 1 d . . .
H13C H 0.5750(2) 0.99144(19) 0.9616(5) 0.0594(11) Uani 1 1 d . . .
C14 C 0.63075(6) 0.87064(8) 1.02575(16) 0.0282(3) Uani 1 1 d . . .
H14A H 0.64975(15) 0.9150(2) 1.0806(5) 0.0556(10) Uani 1 1 d . . .
H14B H 0.64968(14) 0.8636(2) 0.9317(4) 0.0500(9) Uani 1 1 d . . .
H14C H 0.63987(17) 0.8252(2) 1.0905(5) 0.0551(10) Uani 1 1 d . . .
C15 C 0.54357(6) 0.89099(7) 1.13075(14) 0.0243(2) Uani 1 1 d . . .
H15A H 0.55029(18) 0.84604(19) 1.1972(4) 0.0467(8) Uani 1 1 d . . .
H15B H 0.49932(15) 0.8987(2) 1.1109(4) 0.0453(8) Uani 1 1 d . . .
H15C H 0.56172(17) 0.9354(2) 1.1871(4) 0.0486(9) Uani 1 1 d . . .
N1 N 0.44078(4) 0.67258(4) 1.01500(9) 0.01923(15) Uani 1 1 d U A 2
C16A C 0.4390(3) 0.7042(2) 1.1418(5) 0.0207(6) Uani 0.717(18) 1 d PDU A 2
H16A H 0.4418(6) 0.7605(5) 1.1397(13) 0.0364(15) Uani 0.717(18) 1 d P A 2
C17A C 0.4340(2) 0.6675(3) 1.2614(5) 0.0270(7) Uani 0.717(18) 1 d PDU A 2
H17A H 0.4338(6) 0.6934(8) 1.3593(13) 0.051(2) Uani 0.717(18) 1 d P A 2
C18A C 0.4321(2) 0.5962(3) 1.2544(6) 0.0305(8) Uani 0.717(18) 1 d PDU A 2
H18A H 0.4308(6) 0.5659(8) 1.3481(12) 0.056(3) Uani 0.717(18) 1 d P A 2
C19A C 0.4353(2) 0.5645(2) 1.1279(6) 0.0281(7) Uani 0.717(18) 1 d PDU A 2
H19A H 0.4339(5) 0.5086(5) 1.1191(11) 0.047(2) Uani 0.717(18) 1 d P A 2
C20A C 0.4394(3) 0.6055(2) 1.0130(5) 0.0216(5) Uani 0.717(18) 1 d PDU A 2
H20A H 0.4392(5) 0.5842(7) 0.9055(18) 0.0385(18) Uani 0.717(18) 1 d P A 2
C16B C 0.4340(7) 0.6942(5) 1.1283(12) 0.0207(6) Uani 0.283(18) 1 d PD A 1
H16B H 0.4340(18) 0.7479(15) 1.143(4) 0.0364(15) Uani 0.283(18) 1 d P A 1
C17B C 0.4298(6) 0.6533(6) 1.2428(10) 0.0270(7) Uani 0.283(18) 1 d PD A 1
H17B H 0.4265(19) 0.679(2) 1.340(4) 0.051(2) Uani 0.283(18) 1 d P A 1
C18B C 0.4314(7) 0.5823(5) 1.2275(11) 0.0305(8) Uani 0.283(18) 1 d PD A 1
H18B H 0.4254(19) 0.552(2) 1.315(4) 0.056(3) Uani 0.283(18) 1 d P A 1
C19B C 0.4362(7) 0.5550(4) 1.0977(13) 0.0281(7) Uani 0.283(18) 1 d PD A 1
H19B H 0.4395(15) 0.5013(15) 1.078(3) 0.047(2) Uani 0.283(18) 1 d P A 1
C20B C 0.4401(10) 0.6000(6) 0.9886(11) 0.0216(5) Uani 0.283(18) 1 d PD A 1
H20B H 0.4503(15) 0.577(2) 0.906(5) 0.0385(18) Uani 0.283(18) 1 d P A 1
O1 O 0.38524(5) 0.79947(7) 0.93181(14) 0.0173(2) Uani 1 1 d . A .
O2 O 0.31124(6) 0.77759(9) 0.78558(19) 0.0292(3) Uani 1 1 d . . .
H2 H 0.33592(12) 0.73922(17) 0.7569(3) 0.0373(6) Uani 1 1 d . . .
O3 O 0.37936(5) 0.68344(7) 0.73757(15) 0.0196(2) Uani 1 1 d . A .
O4 O 0.42002(6) 0.60892(8) 0.60968(17) 0.0220(3) Uani 1 1 d . . .
O5 O 0.50326(6) 0.79069(7) 0.95679(14) 0.0190(2) Uani 1 1 d . A .
O6 O 0.56434(6) 0.80677(8) 0.80551(15) 0.0204(2) Uani 1 1 d . . .
O7 O 0.5000 0.67505(9) 0.7500 0.0162(3) Uani 1 2 d S . .
H7 H 0.52659(11) 0.64559(14) 0.8106(3) 0.0281(5) Uani 1 1 d . . .
Ni1 Ni 0.44454(3) 0.73653(4) 0.84534(7) 0.01352(11) Uani 1 1 d . . .

loop_
_atom_site_aniso_label
_atom_site_aniso_U_11
_atom_site_aniso_U_22
_atom_site_aniso_U_33
_atom_site_aniso_U_23
_atom_site_aniso_U_13
_atom_site_aniso_U_12
C1 0.0166(5) 0.0203(5) 0.0194(5) -0.0018(4) 0.0012(4) 0.0024(4)
C2 0.0219(5) 0.0212(5) 0.0221(6) -0.0032(4) 0.0008(4) 0.0052(4)
C3 0.0315(7) 0.0401(8) 0.0265(7) -0.0119(6) -0.0006(5) 0.0077(7)
H3A 0.074(3) 0.068(3) 0.0344(19) 0.0043(18) 0.0017(17) 0.015(2)
H3B 0.058(2) 0.065(2) 0.053(2) -0.0257(19) 0.0014(18) 0.018(2)
H3C 0.041(2) 0.075(3) 0.058(2) -0.026(2) -0.0061(16) 0.0027(19)
C4 0.0479(10) 0.0214(6) 0.0380(9) 0.0021(6) 0.0097(7) 0.0083(6)
H4A 0.070(3) 0.048(2) 0.079(3) 0.003(2) 0.031(2) -0.008(2)
H4B 0.086(3) 0.0355(18) 0.076(3) 0.0034(18) 0.024(2) 0.023(2)
H4C 0.095(4) 0.056(2) 0.043(2) 0.0127(18) 0.006(2) 0.019(2)
C5 0.0226(6) 0.0358(8) 0.0381(8) -0.0100(6) 0.0059(5) 0.0046(6)
H5A 0.0392(19) 0.085(3) 0.060(3) -0.028(2) -0.0058(16) 0.007(2)
H5B 0.0397(18) 0.058(2) 0.070(3) -0.0189(19) 0.0119(17) 0.0142(17)
H5C 0.044(2) 0.061(2) 0.076(3) 0.000(2) 0.0248(19) -0.0063(18)
C6 0.0117(4) 0.0149(4) 0.0212(5) -0.0030(4) 0.0002(3) -0.0006(4)
C7 0.0127(4) 0.0203(5) 0.0237(6) -0.0046(4) -0.0013(4) -0.0015(4)
C8 0.0200(6) 0.0444(9) 0.0363(8) -0.0072(7) 0.0073(5) -0.0119(6)
H8A 0.0278(15) 0.076(3) 0.065(2) -0.013(2) 0.0087(14) -0.0190(17)
H8B 0.050(2) 0.080(3) 0.068(3) -0.035(2) 0.0313(19) -0.021(2)
H8C 0.061(3) 0.090(3) 0.058(3) 0.030(2) 0.012(2) -0.018(2)
C9 0.0292(7) 0.0276(6) 0.0323(8) 0.0010(6) -0.0109(5) 0.0031(6)
H9A 0.063(3) 0.077(3) 0.046(2) 0.019(2) -0.0009(18) -0.001(2)
H9B 0.068(3) 0.0334(16) 0.065(3) -0.0032(16) -0.022(2) 0.0109(17)
H9C 0.0407(18) 0.059(2) 0.062(2) -0.0056(18) -0.0258(16) 0.0078(17)
C10 0.0201(6) 0.0270(7) 0.0483(9) -0.0178(6) -0.0034(6) -0.0015(5)
H10A 0.065(3) 0.0283(16) 0.098(4) -0.0106(19) -0.024(2) 0.0066(17)
H10B 0.045(2) 0.084(3) 0.081(3) -0.050(3) 0.024(2) -0.013(2)
H10C 0.0291(15) 0.052(2) 0.068(2) -0.0254(18) -0.0064(14) -0.0056(14)
C11 0.0137(4) 0.0149(4) 0.0164(5) -0.0011(3) 0.0015(3) -0.0013(4)
C12 0.0169(5) 0.0158(4) 0.0177(5) -0.0031(4) 0.0015(3) -0.0024(4)
C13 0.0373(8) 0.0173(5) 0.0275(7) 0.0010(4) 0.0030(5) -0.0013(5)
H13A 0.049(2) 0.0452(19) 0.061(2) 0.0082(16) -0.0020(17) 0.0145(16)
H13B 0.072(3) 0.0452(19) 0.0415(19) 0.0077(15) 0.0197(18) -0.0022(18)
H13C 0.089(3) 0.0301(15) 0.057(2) -0.0044(15) -0.003(2) -0.0129(18)
C14 0.0169(5) 0.0341(7) 0.0326(7) -0.0116(6) -0.0018(5) -0.0026(5)
H14A 0.0340(16) 0.061(2) 0.070(3) -0.030(2) -0.0040(16) -0.0136(16)
H14B 0.0283(14) 0.070(2) 0.053(2) -0.0173(18) 0.0102(13) -0.0029(16)
H14C 0.047(2) 0.058(2) 0.057(2) 0.0012(18) -0.0109(16) 0.0155(18)
C15 0.0282(6) 0.0242(6) 0.0210(6) -0.0056(5) 0.0055(4) -0.0022(5)
H15A 0.065(2) 0.0443(18) 0.0327(16) 0.0077(13) 0.0128(15) 0.0047(17)
H15B 0.0343(15) 0.058(2) 0.0457(19) -0.0101(15) 0.0123(13) 0.0015(15)
H15C 0.059(2) 0.0446(18) 0.0429(19) -0.0212(14) 0.0071(15) -0.0109(16)
N1 0.0185(3) 0.0180(3) 0.0210(4) 0.0052(3) 0.0011(3) -0.0015(3)
C16A 0.0205(13) 0.0240(11) 0.0175(10) 0.0009(9) 0.0007(9) -0.0014(11)
H16A 0.054(5) 0.027(4) 0.0286(16) -0.001(3) 0.006(2) -0.003(3)
C17A 0.0232(11) 0.0397(18) 0.0183(12) 0.0057(10) 0.0031(10) 0.0002(14)
H17A 0.050(5) 0.081(8) 0.023(4) -0.001(3) 0.006(3) 0.005(4)
C18A 0.0246(7) 0.0397(17) 0.0273(16) 0.0177(13) 0.0032(14) -0.0028(15)
H18A 0.049(4) 0.074(8) 0.045(6) 0.034(5) 0.002(4) -0.009(4)
C19A 0.0282(7) 0.0226(11) 0.031(2) 0.0118(10) -0.0057(15) -0.0084(11)
H19A 0.056(4) 0.029(3) 0.055(6) 0.015(4) -0.003(4) -0.008(2)
C20A 0.0250(6) 0.0156(9) 0.0227(14) 0.0030(9) -0.0035(16) -0.0044(9)
H20A 0.044(6) 0.024(3) 0.046(2) -0.001(2) -0.004(4) 0.003(3)
C16B 0.0205(13) 0.0240(11) 0.0175(10) 0.0009(9) 0.0007(9) -0.0014(11)
H16B 0.054(5) 0.027(4) 0.0286(16) -0.001(3) 0.006(2) -0.003(3)
C17B 0.0232(11) 0.0397(18) 0.0183(12) 0.0057(10) 0.0031(10) 0.0002(14)
H17B 0.050(5) 0.081(8) 0.023(4) -0.001(3) 0.006(3) 0.005(4)
C18B 0.0246(7) 0.0397(17) 0.0273(16) 0.0177(13) 0.0032(14) -0.0028(15)
H18B 0.049(4) 0.074(8) 0.045(6) 0.034(5) 0.002(4) -0.009(4)
C19B 0.0282(7) 0.0226(11) 0.031(2) 0.0118(10) -0.0057(15) -0.0084(11)
H19B 0.056(4) 0.029(3) 0.055(6) 0.015(4) -0.003(4) -0.008(2)
C20B 0.0250(6) 0.0156(9) 0.0227(14) 0.0030(9) -0.0035(16) -0.0044(9)
H20B 0.044(6) 0.024(3) 0.046(2) -0.001(2) -0.004(4) 0.003(3)
O1 0.0156(5) 0.0172(5) 0.0189(6) -0.0021(4) 0.0012(4) 0.0031(4)
O2 0.0194(6) 0.0334(8) 0.0330(8) -0.0153(6) -0.0046(5) 0.0072(6)
H2 0.0279(13) 0.0402(15) 0.0428(16) -0.0145(12) -0.0011(11) 0.0066(12)
O3 0.0139(5) 0.0182(5) 0.0261(7) -0.0072(5) -0.0007(4) 0.0007(4)
O4 0.0132(5) 0.0208(6) 0.0318(7) -0.0097(5) 0.0016(4) 0.0000(5)
O5 0.0174(5) 0.0205(6) 0.0192(6) -0.0017(4) 0.0025(4) -0.0066(5)
O6 0.0199(6) 0.0217(6) 0.0205(6) -0.0077(5) 0.0067(4) -0.0074(5)
O7 0.0129(7) 0.0135(7) 0.0219(8) 0.000 0.0010(5) 0.000
H7 0.0241(11) 0.0262(11) 0.0333(13) 0.0043(9) -0.0006(9) 0.0011(9)
Ni1 0.0121(3) 0.0126(2) 0.0157(3) 0.0009(2) 0.0006(2) -0.0005(2)

loop_
_atom_type_symbol
_atom_type_description
_atom_type_scat_dispersion_real
_atom_type_scat_dispersion_imag
_atom_type_scat_source
C C 0.0000 0.0000 'International Tables Vol C Tables 4.2.6.8 and 6.1.1.4'
H H 0.0000 0.0000 'International Tables Vol C Tables 4.2.6.8 and 6.1.1.4'
N N 0.0000 0.0000 'International Tables Vol C Tables 4.2.6.8 and 6.1.1.4'
O O 0.0000 0.0000 'International Tables Vol C Tables 4.2.6.8 and 6.1.1.4'
Ni Ni 0.0000 0.0000 'International Tables Vol C Tables 4.2.6.8 and 6.1.1.4'

loop_
_geom_angle_atom_site_label_1
_geom_angle_atom_site_label_2
_geom_angle_atom_site_label_3
_geom_angle
_geom_angle_site_symmetry_1
_geom_angle_site_symmetry_3
O1 C1 O2 122.87(13) . .
O1 C1 C2 122.45(12) . .
O2 C1 C2 114.65(12) . .
C1 C2 C3 109.44(11) . .
C1 C2 C5 110.93(11) . .
C3 C2 C5 110.77(12) . .
C1 C2 C4 106.23(11) . .
C3 C2 C4 109.84(13) . .
C5 C2 C4 109.52(13) . .
O4 C6 O3 123.15(12) . .
O4 C6 C7 120.65(11) . .
O3 C6 C7 116.19(11) . .
C8 C7 C10 109.37(12) . .
C8 C7 C9 109.57(12) . .
C10 C7 C9 109.16(12) . .
C8 C7 C6 109.62(11) . .
C10 C7 C6 111.84(10) . .
C9 C7 C6 107.23(10) . .
O6 C11 O5 126.48(13) . .
O6 C11 C12 115.46(11) . .
O5 C11 C12 118.04(11) . .
C15 C12 C14 110.27(11) . .
C15 C12 C11 111.41(10) . .
C14 C12 C11 109.24(10) . .
C15 C12 C13 109.26(11) . .
C14 C12 C13 109.68(11) . .
C11 C12 C13 106.92(10) . .
C20A N1 C16A 117.0(2) . .
C20A N1 Ni1 126.1(2) . .
C16A N1 Ni1 116.88(17) . .
C17A C16A N1 122.5(2) . .
C16A C17A C18A 118.63(18) . .
C17A C18A C19A 118.87(15) . .
C20A C19A C18A 118.44(16) . .
N1 C20A C19A 124.6(2) . .
C16B C17B C18B 118.6(2) . .
C17B C18B C19B 118.9(2) . .
C20B C19B C18B 118.5(2) . .
C1 O1 Ni1 129.19(11) . .
C6 O3 Ni1 131.92(10) . .
C11 O5 Ni1 126.89(11) . .
C11 O6 Ni1 138.09(11) . 2_656
Ni1 O7 Ni1 110.60(9) 2_656 .
O6 Ni1 O5 93.01(7) 2_656 .
O6 Ni1 N1 169.09(6) 2_656 .
O5 Ni1 N1 88.57(5) . .
O6 Ni1 O3 87.31(7) 2_656 .
O5 Ni1 O3 175.91(7) . .
N1 Ni1 O3 90.35(6) . .
O6 Ni1 O7 94.95(6) 2_656 .
O5 Ni1 O7 94.60(6) . .
N1 Ni1 O7 95.68(5) . .
O3 Ni1 O7 89.43(5) . .
O6 Ni1 O1 82.87(6) 2_656 .
O5 Ni1 O1 87.81(6) . .
N1 Ni1 O1 86.41(5) . .
O3 Ni1 O1 88.19(6) . .
O7 Ni1 O1 176.84(5) . .

loop_
_geom_bond_atom_site_label_1
_geom_bond_atom_site_label_2
_geom_bond_distance
_geom_bond_site_symmetry_2
C1 O1 1.2172(18) .
C1 O2 1.308(2) .
C1 C2 1.5203(17) .
C2 C3 1.523(2) .
C2 C5 1.531(2) .
C2 C4 1.536(2) .
C6 O4 1.2470(18) .
C6 O3 1.2760(18) .
C6 C7 1.5359(16) .
C7 C8 1.522(2) .
C7 C10 1.5236(19) .
C7 C9 1.532(2) .
C11 O6 1.2496(17) .
C11 O5 1.2539(17) .
C11 C12 1.5349(16) .
C12 C15 1.5210(18) .
C12 C14 1.5231(18) .
C12 C13 1.5354(19) .
N1 C20A 1.305(5) .
N1 C16A 1.387(5) .
N1 Ni1 2.0807(11) .
C16A C17A 1.385(2) .
C17A C18A 1.390(3) .
C18A C19A 1.390(3) .
C19A C20A 1.389(2) .
C16B C17B 1.385(2) .
C17B C18B 1.390(3) .
C18B C19B 1.390(3) .
C19B C20B 1.389(2) .
O1 Ni1 2.1416(15) .
O3 Ni1 2.0843(15) .
O5 Ni1 2.0028(15) .
O6 Ni1 2.0026(15) 2_656
O7 Ni1 2.1016(13) 2_656
O7 Ni1 2.1017(12) .
Ni1 O6 2.0025(15) 2_656

loop_
_geom_torsion_atom_site_label_1
_geom_torsion_atom_site_label_2
_geom_torsion_atom_site_label_3
_geom_torsion_atom_site_label_4
_geom_torsion
_geom_torsion_site_symmetry_1
_geom_torsion_site_symmetry_4
O1 C1 C2 C3 -22.79(19) . .
O2 C1 C2 C3 159.04(15) . .
O1 C1 C2 C5 -145.32(15) . .
O2 C1 C2 C5 36.51(19) . .
O1 C1 C2 C4 95.74(17) . .
O2 C1 C2 C4 -82.43(17) . .
O4 C6 C7 C8 135.00(15) . .
O3 C6 C7 C8 -46.05(17) . .
O4 C6 C7 C10 13.51(19) . .
O3 C6 C7 C10 -167.54(14) . .
O4 C6 C7 C9 -106.12(16) . .
O3 C6 C7 C9 72.83(15) . .
O6 C11 C12 C15 -175.40(13) . .
O5 C11 C12 C15 5.69(16) . .
O6 C11 C12 C14 -53.33(16) . .
O5 C11 C12 C14 127.75(14) . .
O6 C11 C12 C13 65.29(15) . .
O5 C11 C12 C13 -113.63(14) . .
C20A N1 C16A C17A -2.3(7) . .
Ni1 N1 C16A C17A 177.1(4) . .
N1 C16A C17A C18A 1.8(8) . .
C16A C17A C18A C19A -0.1(8) . .
C17A C18A C19A C20A -0.9(9) . .
C16A N1 C20A C19A 1.2(9) . .
Ni1 N1 C20A C19A -178.1(5) . .
C18A C19A C20A N1 0.3(11) . .
C16B C17B C18B C19B -1(2) . .
C17B C18B C19B C20B 1(3) . .
O2 C1 O1 Ni1 14.5(2) . .
C2 C1 O1 Ni1 -163.56(10) . .
O4 C6 O3 Ni1 6.9(2) . .
C7 C6 O3 Ni1 -171.97(11) . .
O6 C11 O5 Ni1 -23.7(2) . .
C12 C11 O5 Ni1 155.08(10) . .
O5 C11 O6 Ni1 -3.6(3) . 2_656
C12 C11 O6 Ni1 177.56(13) . 2_656
C11 O5 Ni1 O6 -43.99(14) . 2_656
C11 O5 Ni1 N1 146.82(14) . .
C11 O5 Ni1 O3 -138.4(10) . .
C11 O5 Ni1 O7 51.23(14) . .
C11 O5 Ni1 O1 -126.73(14) . .
C20A N1 Ni1 O6 127.1(6) . 2_656
C16A N1 Ni1 O6 -52.2(5) . 2_656
C20A N1 Ni1 O5 -134.3(4) . .
C16A N1 Ni1 O5 46.4(3) . .
C20A N1 Ni1 O3 49.6(4) . .
C16A N1 Ni1 O3 -129.7(3) . .
C20A N1 Ni1 O7 -39.8(4) . .
C16A N1 Ni1 O7 140.9(3) . .
C20A N1 Ni1 O1 137.8(4) . .
C16A N1 Ni1 O1 -41.5(3) . .
C6 O3 Ni1 O6 90.38(16) . 2_656
C6 O3 Ni1 O5 -175.0(9) . .
C6 O3 Ni1 N1 -100.28(15) . .
C6 O3 Ni1 O7 -4.60(16) . .
C6 O3 Ni1 O1 173.32(15) . .
Ni1 O7 Ni1 O6 39.33(5) 2_656 2_656
Ni1 O7 Ni1 O5 -54.10(4) 2_656 .
Ni1 O7 Ni1 N1 -143.12(4) 2_656 .
Ni1 O7 Ni1 O3 126.58(5) 2_656 .
Ni1 O7 Ni1 O1 85.6(12) 2_656 .
C1 O1 Ni1 O6 62.79(15) . 2_656
C1 O1 Ni1 O5 156.11(14) . .
C1 O1 Ni1 N1 -115.18(14) . .
C1 O1 Ni1 O3 -24.72(15) . .
C1 O1 Ni1 O7 16.3(13) . .
